data_4081998
loop_
_publ_author_name
'Yoo, Changho'
'Kim, Jin'
'Lee, Yunho'

_publ_section_title
;
 Synthesis and Reactivity of Nickel(II) Hydroxycarbonyl Species,
 NiCOOH-\kC
;
_journal_issue 23
_journal_name_full Organometallics
_journal_page_first 7195
_journal_paper_doi 10.1021/om400881j
_journal_volume 32
_journal_year 2013
_chemical_formula_moiety C27H41N1Ni1O2P2
_chemical_formula_sum 'C27 H41 N Ni O2 P2'
_chemical_formula_weight 532.26
_chemical_name_common (PNP)NiOCHO
_chemical_name_systematic
; 
 ? 
;
_space_group_IT_number 33
_symmetry_cell_setting orthorhombic
_symmetry_space_group_name_Hall 'P 2c -2n'
_symmetry_space_group_name_H-M 'P n a 21'
_atom_sites_solution_hydrogens geom
_atom_sites_solution_primary direct
_atom_sites_solution_secondary difmap
_audit_creation_method SHELXL-97
_cell_angle_alpha 90.00
_cell_angle_beta 90.00
_cell_angle_gamma 90.00
_cell_formula_units_Z 4
_cell_length_a 16.793(3)
_cell_length_b 16.677(3)
_cell_length_c 9.6628(17)
_cell_measurement_reflns_used 6640
_cell_measurement_temperature 100(2)
_cell_measurement_theta_max 1.72
_cell_measurement_theta_min 28.38
_cell_volume 2706.1(8)
_computing_cell_refinement 'SAINT (Bruker, 2002)'
_computing_data_collection 'SMART (Bruker, 2002)'
_computing_data_reduction SAINT
_computing_molecular_graphics ORTEP3
_computing_publication_material 'Bruker SHELXTL'
_computing_structure_refinement 'SHELXL-97 (Sheldrick, 1997)'
_computing_structure_solution 'SHELXS-97 (Sheldrick, 1990)'
_diffrn_ambient_temperature 100(2)
_diffrn_measured_fraction_theta_full 0.992
_diffrn_measured_fraction_theta_max 0.992
_diffrn_measurement_device_type 'Bruker SMART CCD area-detector'
_diffrn_measurement_method 'phi and omega scans'
_diffrn_radiation_monochromator graphite
_diffrn_radiation_source 'fine-focus sealed tube'
_diffrn_radiation_type MoK\a
_diffrn_radiation_wavelength 0.71073
_diffrn_reflns_av_R_equivalents 0.1439
_diffrn_reflns_av_sigmaI/netI 0.2314
_diffrn_reflns_limit_h_max 22
_diffrn_reflns_limit_h_min -22
_diffrn_reflns_limit_k_max 21
_diffrn_reflns_limit_k_min -22
_diffrn_reflns_limit_l_max 12
_diffrn_reflns_limit_l_min -12
_diffrn_reflns_number 19706
_diffrn_reflns_theta_full 28.38
_diffrn_reflns_theta_max 28.38
_diffrn_reflns_theta_min 1.72
_exptl_absorpt_coefficient_mu 0.859
_exptl_absorpt_correction_T_max 0.941
_exptl_absorpt_correction_T_min 0.930
_exptl_absorpt_correction_type multi-scan
_exptl_absorpt_process_details SADABS
_exptl_crystal_colour green
_exptl_crystal_density_diffrn 1.311
_exptl_crystal_density_meas ?
_exptl_crystal_density_method 'not measured'
_exptl_crystal_description platy
_exptl_crystal_F_000 1144
_exptl_crystal_size_max 0.27
_exptl_crystal_size_mid 0.14
_exptl_crystal_size_min 0.12
_refine_diff_density_max 0.390
_refine_diff_density_min -0.433
_refine_diff_density_rms 0.087
_refine_ls_abs_structure_details 'Flack H D (1983), Acta Cryst. A39, 876-881'
_refine_ls_abs_structure_Flack -0.039(17)
_refine_ls_extinction_method none
_refine_ls_goodness_of_fit_ref 0.715
_refine_ls_hydrogen_treatment constr
_refine_ls_matrix_type full
_refine_ls_number_parameters 300
_refine_ls_number_reflns 6640
_refine_ls_number_restraints 1
_refine_ls_restrained_S_all 0.715
_refine_ls_R_factor_all 0.1233
_refine_ls_R_factor_gt 0.0505
_refine_ls_shift/su_max 0.001
_refine_ls_shift/su_mean 0.000
_refine_ls_structure_factor_coef Fsqd
_refine_ls_weighting_details 'calc w=1/[\s^2^(Fo^2^)+(0.0000P)^2^+0.0000P] where P=(Fo^2^+2Fc^2^)/3'
_refine_ls_weighting_scheme calc
_refine_ls_wR_factor_gt 0.0621
_refine_ls_wR_factor_ref 0.0788
_reflns_number_gt 3407
_reflns_number_total 6640
_reflns_threshold_expression >2sigma(I)
_cod_data_source_file om400881j_si_002.cif
_cod_data_source_block lyh34-1
_cod_depositor_comments
;
The following automatic conversions were performed:

'_exptl_crystal_density_meas' value 'not measured' was changed to '?'
- the value is perceived as not measured.

Automatic conversion script
Id: cif_fix_values 3008 2015-01-20 13:52:24Z robertas 
;
_cod_original_cell_volume 2706.2(8)
_cod_original_sg_symbol_H-M Pna2(1)
_cod_database_code 4081998

loop_
_symmetry_equiv_pos_as_xyz
'x, y, z'
'-x, -y, z+1/2'
'x+1/2, -y+1/2, z'
'-x+1/2, y+1/2, z+1/2'

loop_
_atom_site_label
_atom_site_type_symbol
_atom_site_fract_x
_atom_site_fract_y
_atom_site_fract_z
_atom_site_U_iso_or_equiv
_atom_site_adp_type
_atom_site_occupancy
_atom_site_symmetry_multiplicity
_atom_site_calc_flag
_atom_site_refinement_flags
Ni Ni 0.75685(3) 0.55067(3) 0.11998(7) 0.01301(13) Uani 1 1 d .
P1 P 0.84836(8) 0.58582(7) 0.27194(13) 0.0128(3) Uani 1 1 d .
P2 P 0.68866(8) 0.51947(7) -0.06592(13) 0.0140(3) Uani 1 1 d .
N N 0.7971(2) 0.6355(2) 0.0103(4) 0.0121(10) Uani 1 1 d .
O1 O 0.7153(2) 0.46453(18) 0.2251(3) 0.0188(9) Uani 1 1 d .
O2 O 0.6429(2) 0.5475(2) 0.3596(3) 0.0314(9) Uani 1 1 d .
C1 C 0.9081(3) 0.6510(3) 0.1650(4) 0.0123(12) Uani 1 1 d .
C2 C 0.8729(3) 0.6657(3) 0.0364(5) 0.0122(11) Uani 1 1 d .
C3 C 0.9221(3) 0.7049(2) -0.0637(5) 0.0146(11) Uani 1 1 d .
H3A H 0.9038 0.7118 -0.1538 0.017 Uiso 1 1 calc R
C4 C 0.9964(3) 0.7324(2) -0.0273(5) 0.0160(12) Uani 1 1 d .
H4A H 1.0266 0.7590 -0.0937 0.019 Uiso 1 1 calc R
C5 C 1.0284(3) 0.7224(2) 0.1039(6) 0.0137(11) Uani 1 1 d .
C6 C 0.9826(3) 0.6795(3) 0.1983(5) 0.0140(11) Uani 1 1 d .
H6A H 1.0028 0.6697 0.2863 0.017 Uiso 1 1 calc R
C7 C 1.1098(3) 0.7526(3) 0.1407(6) 0.0234(13) Uani 1 1 d .
H7A H 1.1321 0.7806 0.0631 0.035 Uiso 1 1 calc R
H7B H 1.1434 0.7081 0.1643 0.035 Uiso 1 1 calc R
H7C H 1.1060 0.7883 0.2184 0.035 Uiso 1 1 calc R
C8 C 0.6935(3) 0.6130(2) -0.1580(5) 0.0113(11) Uani 1 1 d .
C9 C 0.7510(3) 0.6644(3) -0.1011(4) 0.0144(11) Uani 1 1 d .
C10 C 0.7556(3) 0.7429(3) -0.1538(5) 0.0157(12) Uani 1 1 d .
H10A H 0.7923 0.7789 -0.1172 0.019 Uiso 1 1 calc R
C11 C 0.7059(3) 0.7665(3) -0.2594(5) 0.0149(12) Uani 1 1 d .
H11A H 0.7099 0.8187 -0.2924 0.018 Uiso 1 1 calc R
C13 C 0.6499(3) 0.7156(3) -0.3189(5) 0.0173(12) Uani 1 1 d .
C14 C 0.6448(3) 0.6379(3) -0.2646(5) 0.0120(11) Uani 1 1 d .
H14A H 0.6077 0.6023 -0.3012 0.014 Uiso 1 1 calc R
C15 C 0.5954(3) 0.7433(3) -0.4329(4) 0.0205(13) Uani 1 1 d .
H15A H 0.5950 0.7043 -0.5059 0.031 Uiso 1 1 calc R
H15B H 0.6139 0.7937 -0.4684 0.031 Uiso 1 1 calc R
H15C H 0.5424 0.7496 -0.3971 0.031 Uiso 1 1 calc R
C16 C 0.7720(3) 0.7166(3) 0.3723(5) 0.0245(15) Uani 1 1 d .
H16A H 0.7546 0.7481 0.4498 0.037 Uiso 1 1 calc R
H16B H 0.7267 0.6997 0.3194 0.037 Uiso 1 1 calc R
H16C H 0.8065 0.7483 0.3149 0.037 Uiso 1 1 calc R
C17 C 0.8170(3) 0.6435(2) 0.4240(5) 0.0131(11) Uani 1 1 d .
H17A H 0.7793 0.6103 0.4763 0.016 Uiso 1 1 calc R
C18 C 0.8839(3) 0.6675(3) 0.5223(5) 0.0214(13) Uani 1 1 d .
H18A H 0.8622 0.6973 0.5985 0.032 Uiso 1 1 calc R
H18B H 0.9219 0.7001 0.4737 0.032 Uiso 1 1 calc R
H18C H 0.9098 0.6202 0.5566 0.032 Uiso 1 1 calc R
C19 C 0.8781(3) 0.4541(3) 0.4408(5) 0.0238(12) Uani 1 1 d .
H19A H 0.9154 0.4141 0.4708 0.036 Uiso 1 1 calc R
H19B H 0.8324 0.4284 0.4005 0.036 Uiso 1 1 calc R
H19C H 0.8616 0.4858 0.5186 0.036 Uiso 1 1 calc R
C20 C 0.9175(3) 0.5082(3) 0.3331(5) 0.0149(12) Uani 1 1 d .
H20A H 0.9628 0.5350 0.3770 0.018 Uiso 1 1 calc R
C21 C 0.9487(3) 0.4597(3) 0.2106(5) 0.0273(14) Uani 1 1 d .
H21A H 0.9848 0.4193 0.2434 0.041 Uiso 1 1 calc R
H21B H 0.9760 0.4946 0.1476 0.041 Uiso 1 1 calc R
H21C H 0.9049 0.4345 0.1638 0.041 Uiso 1 1 calc R
C22 C 0.5337(3) 0.5441(3) 0.0254(5) 0.0253(13) Uani 1 1 d .
H22A H 0.4793 0.5264 0.0250 0.038 Uiso 1 1 calc R
H22B H 0.5367 0.5976 -0.0110 0.038 Uiso 1 1 calc R
H22C H 0.5536 0.5436 0.1186 0.038 Uiso 1 1 calc R
C23 C 0.5838(3) 0.4879(3) -0.0640(6) 0.0198(12) Uani 1 1 d .
H23A H 0.5637 0.4918 -0.1590 0.024 Uiso 1 1 calc R
C24 C 0.5745(3) 0.4012(3) -0.0181(5) 0.0330(16) Uani 1 1 d .
H24A H 0.5948 0.3952 0.0742 0.050 Uiso 1 1 calc R
H24B H 0.6038 0.3669 -0.0797 0.050 Uiso 1 1 calc R
H24C H 0.5192 0.3867 -0.0199 0.050 Uiso 1 1 calc R
C25 C 0.7049(3) 0.4300(3) -0.3130(4) 0.0267(14) Uani 1 1 d .
H25A H 0.7358 0.3905 -0.3617 0.040 Uiso 1 1 calc R
H25B H 0.7044 0.4791 -0.3649 0.040 Uiso 1 1 calc R
H25C H 0.6514 0.4109 -0.3018 0.040 Uiso 1 1 calc R
C26 C 0.7417(3) 0.4449(3) -0.1717(4) 0.0168(11) Uani 1 1 d .
H26A H 0.7391 0.3940 -0.1212 0.020 Uiso 1 1 calc R
C27 C 0.8306(3) 0.4680(3) -0.1812(5) 0.0242(14) Uani 1 1 d .
H27A H 0.8583 0.4291 -0.2364 0.036 Uiso 1 1 calc R
H27B H 0.8532 0.4693 -0.0900 0.036 Uiso 1 1 calc R
H27C H 0.8355 0.5199 -0.2232 0.036 Uiso 1 1 calc R
C28 C 0.6670(3) 0.4818(3) 0.3216(5) 0.0260(14) Uani 1 1 d .
H28A H 0.6470 0.4382 0.3706 0.031 Uiso 1 1 calc R

loop_
_atom_site_aniso_label
_atom_site_aniso_U_11
_atom_site_aniso_U_22
_atom_site_aniso_U_33
_atom_site_aniso_U_23
_atom_site_aniso_U_13
_atom_site_aniso_U_12
Ni 0.0154(3) 0.0124(3) 0.0113(2) 0.0002(3) -0.0006(4) -0.0024(3)
P1 0.0140(7) 0.0141(7) 0.0103(6) 0.0011(6) -0.0004(6) 0.0005(6)
P2 0.0172(7) 0.0098(7) 0.0148(7) 0.0009(6) -0.0007(7) -0.0023(6)
N 0.011(2) 0.015(2) 0.010(2) -0.0011(18) -0.0055(19) -0.0034(18)
O1 0.024(2) 0.015(2) 0.0173(19) 0.0060(16) -0.0005(17) -0.0068(16)
O2 0.036(2) 0.030(2) 0.028(2) 0.001(2) 0.0107(19) -0.001(2)
C1 0.015(3) 0.008(3) 0.013(3) -0.003(2) 0.004(2) 0.000(2)
C2 0.015(3) 0.007(3) 0.015(3) 0.001(2) 0.002(2) 0.000(2)
C3 0.019(3) 0.016(3) 0.008(2) -0.001(2) -0.004(2) 0.002(2)
C4 0.017(3) 0.016(3) 0.015(3) 0.000(2) 0.006(2) -0.001(2)
C5 0.010(2) 0.016(3) 0.015(3) -0.005(2) 0.002(3) 0.0011(19)
C6 0.014(3) 0.019(3) 0.009(3) -0.002(2) -0.005(2) 0.001(2)
C7 0.021(3) 0.029(3) 0.021(3) 0.000(3) 0.000(3) -0.005(2)
C8 0.018(3) 0.005(2) 0.011(2) -0.001(2) -0.002(2) -0.004(2)
C9 0.013(3) 0.021(3) 0.009(3) -0.001(2) 0.006(2) 0.002(2)
C10 0.019(3) 0.013(3) 0.016(3) -0.001(2) -0.003(3) -0.005(2)
C11 0.016(3) 0.010(3) 0.018(3) 0.005(2) 0.004(2) 0.001(2)
C13 0.011(3) 0.025(3) 0.016(3) 0.001(2) -0.001(2) 0.005(2)
C14 0.013(3) 0.009(3) 0.014(3) -0.001(2) -0.002(2) -0.002(2)
C15 0.021(3) 0.020(3) 0.020(3) 0.005(2) -0.007(3) 0.001(2)
C16 0.024(4) 0.032(4) 0.018(3) 0.005(3) -0.003(3) 0.007(3)
C17 0.013(3) 0.014(3) 0.013(3) 0.002(2) 0.002(2) 0.000(2)
C18 0.020(3) 0.033(3) 0.011(3) -0.003(3) -0.004(2) 0.005(3)
C19 0.030(3) 0.021(3) 0.021(3) 0.002(3) 0.003(3) 0.006(3)
C20 0.019(3) 0.013(3) 0.013(3) -0.001(2) 0.001(2) 0.008(2)
C21 0.036(4) 0.019(3) 0.027(3) 0.002(3) 0.004(3) 0.008(3)
C22 0.019(3) 0.034(3) 0.023(3) -0.003(3) 0.003(2) 0.001(3)
C23 0.019(3) 0.019(3) 0.021(3) 0.003(3) -0.003(3) -0.007(2)
C24 0.026(4) 0.027(4) 0.046(4) 0.005(3) 0.002(3) -0.015(3)
C25 0.034(3) 0.023(3) 0.023(3) -0.009(2) -0.003(3) -0.004(2)
C26 0.023(3) 0.013(2) 0.015(2) -0.003(2) 0.001(3) 0.000(2)
C27 0.031(4) 0.023(3) 0.018(3) -0.007(2) 0.003(3) 0.004(3)
C28 0.030(4) 0.026(3) 0.023(3) 0.009(3) -0.002(3) -0.014(3)

loop_
_atom_type_symbol
_atom_type_description
_atom_type_scat_dispersion_real
_atom_type_scat_dispersion_imag
_atom_type_scat_source
C C 0.0033 0.0016 'International Tables Vol C Tables 4.2.6.8 and 6.1.1.4'
H H 0.0000 0.0000 'International Tables Vol C Tables 4.2.6.8 and 6.1.1.4'
N N 0.0061 0.0033 'International Tables Vol C Tables 4.2.6.8 and 6.1.1.4'
O O 0.0106 0.0060 'International Tables Vol C Tables 4.2.6.8 and 6.1.1.4'
P P 0.1023 0.0942 'International Tables Vol C Tables 4.2.6.8 and 6.1.1.4'
Ni Ni 0.3393 1.1124 'International Tables Vol C Tables 4.2.6.8 and 6.1.1.4'

loop_
_geom_angle_atom_site_label_1
_geom_angle_atom_site_label_2
_geom_angle_atom_site_label_3
_geom_angle
O1 Ni N 178.35(16)
O1 Ni P2 93.82(10)
N Ni P2 84.55(12)
O1 Ni P1 95.83(10)
N Ni P1 85.72(12)
P2 Ni P1 166.55(6)
C1 P1 C17 107.6(2)
C1 P1 C20 104.9(2)
C17 P1 C20 107.1(2)
C1 P1 Ni 99.59(16)
C17 P1 Ni 118.22(16)
C20 P1 Ni 117.87(16)
C8 P2 C23 107.3(2)
C8 P2 C26 106.8(2)
C23 P2 C26 106.0(2)
C8 P2 Ni 100.14(16)
C23 P2 Ni 124.06(19)
C26 P2 Ni 111.26(16)
C2 N C9 121.1(4)
C2 N Ni 119.7(3)
C9 N Ni 119.2(3)
C28 O1 Ni 117.2(3)
C6 C1 C2 122.2(4)
C6 C1 P1 125.4(4)
C2 C1 P1 112.2(4)
N C2 C1 119.0(4)
N C2 C3 124.8(4)
C1 C2 C3 115.9(4)
C4 C3 C2 120.2(5)
C3 C4 C5 123.1(5)
C4 C5 C6 116.5(4)
C4 C5 C7 122.0(5)
C6 C5 C7 121.4(5)
C1 C6 C5 121.8(4)
C14 C8 C9 121.1(4)
C14 C8 P2 127.2(4)
C9 C8 P2 111.6(4)
C8 C9 C10 117.7(4)
C8 C9 N 117.8(4)
C10 C9 N 124.4(4)
C11 C10 C9 120.1(4)
C10 C11 C13 122.8(4)
C11 C13 C14 116.9(4)
C11 C13 C15 121.7(4)
C14 C13 C15 121.4(5)
C8 C14 C13 121.5(4)
C16 C17 C18 111.1(4)
C16 C17 P1 107.5(3)
C18 C17 P1 115.1(3)
C21 C20 C19 111.3(4)
C21 C20 P1 110.0(3)
C19 C20 P1 111.2(3)
C24 C23 C22 111.2(4)
C24 C23 P2 111.9(3)
C22 C23 P2 110.9(3)
C25 C26 C27 112.3(4)
C25 C26 P2 114.4(4)
C27 C26 P2 109.4(3)
O2 C28 O1 129.4(5)

loop_
_geom_bond_atom_site_label_1
_geom_bond_atom_site_label_2
_geom_bond_distance
Ni O1 1.893(3)
Ni N 1.892(4)
Ni P2 2.1929(15)
Ni P1 2.2047(14)
P1 C1 1.805(5)
P1 C17 1.834(5)
P1 C20 1.836(4)
P2 C8 1.797(4)
P2 C23 1.838(5)
P2 C26 1.840(5)
N C2 1.392(6)
N C9 1.410(5)
O1 C28 1.269(5)
O2 C28 1.225(6)
C1 C6 1.375(6)
C1 C2 1.398(6)
C2 C3 1.431(6)
C3 C4 1.375(6)
C4 C5 1.387(6)
C5 C6 1.392(6)
C5 C7 1.499(6)
C8 C14 1.380(6)
C8 C9 1.404(6)
C9 C10 1.407(5)
C10 C11 1.376(6)
C11 C13 1.391(6)
C13 C14 1.400(6)
C13 C15 1.506(6)
C16 C17 1.519(6)
C17 C18 1.525(6)
C19 C20 1.528(6)
C20 C21 1.527(6)
C22 C23 1.527(6)
C23 C24 1.521(6)
C25 C26 1.519(6)
C26 C27 1.545(6)
